data_4110898
loop_
_publ_author_name
'Robert J. Wright'
'Marcin Brynda'
'James C. Fettinger'
'Audra R. Betzer'
'Philip P. Power'

_publ_section_title
;
 Quasi-Isomeric Gallium Amides and Imides GaNR2 and RGaNR (R = Organic
 Group): Reactions of the Digallene, Ar'GaGaAr' (Ar' =
 C6H3-2,6-(C6H3-2,6-Pri2)2) with Unsaturated Nitrogen Compounds
;
_journal_name_full 'Journal of the American Chemical Society'
_journal_page_first 12498
_journal_page_last 12509
_journal_paper_doi 10.1021/ja063072k
_journal_volume 128
_journal_year 2006
_chemical_formula_moiety '2(C51 H59 GA N2 SI), 3.5(C7 H8)'
_chemical_formula_sum 'C126.5 H146 Ga2 N4 Si2'
_chemical_formula_weight 1918.09
_chemical_name_systematic
;
 ?
;
_space_group_IT_number 14
_symmetry_cell_setting monoclinic
_symmetry_space_group_name_Hall '-P 2ybc'
_symmetry_space_group_name_H-M 'P 1 21/c 1'
_atom_sites_solution_hydrogens geom
_atom_sites_solution_primary direct
_atom_sites_solution_secondary difmap
_audit_creation_method SHELXL-97
_cell_angle_alpha 90.00
_cell_angle_beta 97.543(3)
_cell_angle_gamma 90.00
_cell_formula_units_Z 4
_cell_length_a 20.503(4)
_cell_length_b 18.564(4)
_cell_length_c 28.657(6)
_cell_measurement_reflns_used 9361
_cell_measurement_temperature 90(2)
_cell_measurement_theta_max 25.443
_cell_measurement_theta_min 2.15
_cell_volume 10813(4)
_computing_cell_refinement 'SAINT (7.16b) (Bruker, 2004)'
_computing_data_collection 'Apex2 (1.0.27) (Bruker, 2004)'
_computing_data_reduction 'SAINT (7.16b) (Bruker, 2004)'
_computing_molecular_graphics 'SHELXTL 5.1, XP (Sheldrick, 1994)'
_computing_publication_material SHELXL97
_computing_structure_refinement 'SHELXL-97 (Sheldrick, 1997)'
_computing_structure_solution 'SHELXS-97 (Sheldrick, 1990)'
_diffrn_ambient_temperature 90(2)
_diffrn_measured_fraction_theta_full 0.836
_diffrn_measured_fraction_theta_max 0.836
_diffrn_measurement_device_type 'Bruker SMART APEXII'
_diffrn_measurement_method '\w and \f'
_diffrn_radiation_monochromator graphite
_diffrn_radiation_source 'fine-focus sealed tube'
_diffrn_radiation_type MoK\a
_diffrn_radiation_wavelength 0.71073
_diffrn_reflns_av_R_equivalents 0.0000
_diffrn_reflns_av_sigmaI/netI 0.0818
_diffrn_reflns_limit_h_max 24
_diffrn_reflns_limit_h_min -24
_diffrn_reflns_limit_k_max 22
_diffrn_reflns_limit_k_min 0
_diffrn_reflns_limit_l_max 34
_diffrn_reflns_limit_l_min 0
_diffrn_reflns_number 18042
_diffrn_reflns_theta_full 25.25
_diffrn_reflns_theta_max 25.25
_diffrn_reflns_theta_min 2.00
_exptl_absorpt_coefficient_mu 0.571
_exptl_absorpt_correction_T_max 0.9483
_exptl_absorpt_correction_T_min 0.7880
_exptl_absorpt_correction_type 'empirical, Twinabs (multi-scan)'
_exptl_absorpt_process_details 'TWINABS V1.05 (Sheldrick, 2003)'
_exptl_crystal_colour Red
_exptl_crystal_density_diffrn 1.178
_exptl_crystal_density_meas 0
_exptl_crystal_description Plate
_exptl_crystal_F_000 4092
_exptl_crystal_size_max 0.44
_exptl_crystal_size_mid 0.25
_exptl_crystal_size_min 0.09
_refine_diff_density_max 1.596
_refine_diff_density_min -0.837
_refine_diff_density_rms 0.105
_refine_ls_extinction_method none
_refine_ls_goodness_of_fit_ref 1.027
_refine_ls_hydrogen_treatment constr
_refine_ls_matrix_type full
_refine_ls_number_parameters 1160
_refine_ls_number_reflns 18042
_refine_ls_number_restraints 105
_refine_ls_restrained_S_all 1.026
_refine_ls_R_factor_all 0.1127
_refine_ls_R_factor_gt 0.0846
_refine_ls_shift/su_max 0.001
_refine_ls_shift/su_mean 0.000
_refine_ls_structure_factor_coef Fsqd
_refine_ls_weighting_details 'calc w=1/[\s^2^(Fo^2^)+(0.1478P)^2^+16.6627P] where P=(Fo^2^+2Fc^2^)/3'
_refine_ls_weighting_scheme calc
_refine_ls_wR_factor_gt 0.2269
_refine_ls_wR_factor_ref 0.2403
_reflns_number_gt 13330
_reflns_number_total 18042
_reflns_threshold_expression >2sigma(I)
_cod_data_source_file ja063072ksi20060502_054530.cif
_cod_data_source_block tw65ss
_cod_original_sg_symbol_H-M 'P 21/c'
_cod_original_formula_sum 'C126.50 H146 Ga2 N4 Si2'
_cod_database_code 4110898

loop_
_symmetry_equiv_pos_as_xyz
'x, y, z'
'-x, y+1/2, -z+1/2'
'-x, -y, -z'
'x, -y-1/2, z-1/2'

loop_
_atom_site_label
_atom_site_type_symbol
_atom_site_fract_x
_atom_site_fract_y
_atom_site_fract_z
_atom_site_U_iso_or_equiv
_atom_site_adp_type
_atom_site_occupancy
_atom_site_symmetry_multiplicity
_atom_site_calc_flag
_atom_site_refinement_flags
_atom_site_disorder_assembly
_atom_site_disorder_group
Ga1 Ga 0.05547(4) 0.73843(4) 0.30692(3) 0.0235(2) Uani 1 1 d . . .
Si1 Si 0.13106(10) 0.73583(11) 0.40680(7) 0.0247(4) Uani 1 1 d . . .
N1 N 0.1353(3) 0.7483(3) 0.3461(2) 0.0214(12) Uani 1 1 d . A .
C1 C 0.1835(3) 0.7916(4) 0.3271(2) 0.0207(14) Uani 1 1 d . . .
C2 C 0.1617(3) 0.8373(4) 0.2888(2) 0.0232(15) Uani 1 1 d . A .
C3 C 0.2045(4) 0.8833(4) 0.2702(2) 0.0264(16) Uani 1 1 d . . .
H3 H 0.1886 0.9136 0.2445 0.032 Uiso 1 1 calc R A .
C4 C 0.2705(4) 0.8857(4) 0.2887(3) 0.0281(16) Uani 1 1 d . A .
H4 H 0.2996 0.9195 0.2774 0.034 Uiso 1 1 calc R . .
C5 C 0.2931(3) 0.8372(4) 0.3244(2) 0.0206(14) Uani 1 1 d . . .
H5 H 0.3386 0.8370 0.3363 0.025 Uiso 1 1 calc R A .
C6 C 0.2518(3) 0.7894(4) 0.3433(2) 0.0202(14) Uani 1 1 d . A .
C7 C 0.0932(3) 0.8327(4) 0.2635(2) 0.0245(15) Uani 1 1 d . A .
C8 C 0.0411(4) 0.8764(4) 0.2791(2) 0.0245(15) Uani 1 1 d . . .
C9 C -0.0181(3) 0.8798(4) 0.2494(3) 0.0289(17) Uani 1 1 d . A .
H9 H -0.0524 0.9085 0.2589 0.035 Uiso 1 1 calc R . .
C10 C -0.0300(3) 0.8437(4) 0.2066(3) 0.0284(17) Uani 1 1 d . . .
C11 C 0.0212(4) 0.8051(4) 0.1921(3) 0.0310(17) Uani 1 1 d . A .
H11 H 0.0143 0.7818 0.1624 0.037 Uiso 1 1 calc R . .
C12 C 0.0821(3) 0.7988(4) 0.2189(2) 0.0256(16) Uani 1 1 d . . .
C13 C 0.0535(4) 0.9186(4) 0.3239(3) 0.0335(18) Uani 1 1 d . A .
H13A H 0.0635 0.9687 0.3167 0.050 Uiso 1 1 calc R . .
H13B H 0.0907 0.8976 0.3443 0.050 Uiso 1 1 calc R . .
H13C H 0.0142 0.9172 0.3400 0.050 Uiso 1 1 calc R . .
C14 C -0.0963(4) 0.8472(5) 0.1766(3) 0.036(2) Uani 1 1 d . A .
H14A H -0.1273 0.8158 0.1901 0.055 Uiso 1 1 calc R . .
H14B H -0.0919 0.8312 0.1446 0.055 Uiso 1 1 calc R . .
H14C H -0.1126 0.8969 0.1758 0.055 Uiso 1 1 calc R . .
C15 C 0.1366(4) 0.7584(5) 0.2004(3) 0.0340(18) Uani 1 1 d . A .
H15A H 0.1203 0.7374 0.1697 0.051 Uiso 1 1 calc R . .
H15B H 0.1522 0.7198 0.2224 0.051 Uiso 1 1 calc R . .
H15C H 0.1729 0.7914 0.1970 0.051 Uiso 1 1 calc R . .
C16 C 0.2857(3) 0.7344(4) 0.3767(2) 0.0205(14) Uani 1 1 d . . .
C17 C 0.3254(3) 0.7541(4) 0.4184(2) 0.0209(14) Uani 1 1 d . A .
C18 C 0.3603(3) 0.7009(4) 0.4461(2) 0.0221(14) Uani 1 1 d . . .
H18 H 0.3854 0.7140 0.4751 0.027 Uiso 1 1 calc R A .
C19 C 0.3587(3) 0.6297(4) 0.4319(2) 0.0231(15) Uani 1 1 d . A .
C20 C 0.3214(3) 0.6110(4) 0.3895(2) 0.0196(14) Uani 1 1 d . . .
H20 H 0.3209 0.5622 0.3794 0.023 Uiso 1 1 calc R A .
C21 C 0.2848(3) 0.6617(4) 0.3615(2) 0.0192(14) Uani 1 1 d . A .
C22 C 0.3341(4) 0.8313(4) 0.4344(3) 0.0262(16) Uani 1 1 d . . .
H22A H 0.3743 0.8510 0.4243 0.039 Uiso 1 1 calc R A .
H22B H 0.3375 0.8333 0.4689 0.039 Uiso 1 1 calc R . .
H22C H 0.2961 0.8597 0.4207 0.039 Uiso 1 1 calc R . .
C23 C 0.3985(4) 0.5739(4) 0.4621(2) 0.0308(17) Uani 1 1 d . . .
H23A H 0.3690 0.5364 0.4712 0.046 Uiso 1 1 calc R A .
H23B H 0.4211 0.5971 0.4904 0.046 Uiso 1 1 calc R . .
H23C H 0.4310 0.5522 0.4441 0.046 Uiso 1 1 calc R . .
C24 C 0.2462(4) 0.6376(4) 0.3161(2) 0.0252(15) Uani 1 1 d . . .
H24A H 0.2620 0.5903 0.3073 0.038 Uiso 1 1 calc R A .
H24B H 0.2518 0.6726 0.2913 0.038 Uiso 1 1 calc R . .
H24C H 0.1995 0.6342 0.3199 0.038 Uiso 1 1 calc R . .
C25 C 0.0418(4) 0.7230(5) 0.4130(3) 0.0372(19) Uani 1 1 d . A .
H25A H 0.0166 0.7644 0.3994 0.056 Uiso 1 1 calc R . .
H25B H 0.0367 0.7189 0.4465 0.056 Uiso 1 1 calc R . .
H25C H 0.0256 0.6790 0.3965 0.056 Uiso 1 1 calc R . .
C26 C 0.1735(4) 0.6539(4) 0.4338(3) 0.0352(18) Uani 1 1 d . A .
H26A H 0.1645 0.6129 0.4123 0.053 Uiso 1 1 calc R . .
H26B H 0.1572 0.6432 0.4637 0.053 Uiso 1 1 calc R . .
H26C H 0.2210 0.6626 0.4395 0.053 Uiso 1 1 calc R . .
C27 C 0.1619(4) 0.8171(4) 0.4408(3) 0.0333(18) Uani 1 1 d . A .
H27A H 0.2084 0.8246 0.4376 0.050 Uiso 1 1 calc R . .
H27B H 0.1570 0.8103 0.4740 0.050 Uiso 1 1 calc R . .
H27C H 0.1364 0.8593 0.4286 0.050 Uiso 1 1 calc R . .
N2 N -0.0287(5) 0.7282(4) 0.3023(3) 0.018(2) Uani 0.82 1 d PD A 1
C28 C -0.0652(3) 0.6644(3) 0.3055(3) 0.020(2) Uani 0.82 1 d PGD A 1
C29 C -0.0525(3) 0.6019(4) 0.2816(3) 0.025(2) Uani 0.82 1 d PGD A 1
C30 C -0.0931(4) 0.5422(3) 0.2829(4) 0.040(3) Uani 0.82 1 d PGD A 1
H30 H -0.0844 0.4995 0.2666 0.049 Uiso 0.82 1 calc PR A 1
C31 C -0.1465(4) 0.5451(4) 0.3082(4) 0.053(4) Uani 0.82 1 d PGD A 1
H31 H -0.1743 0.5043 0.3091 0.064 Uiso 0.82 1 calc PR A 1
C32 C -0.1592(5) 0.6076(5) 0.3321(4) 0.034(3) Uani 0.82 1 d PGD A 1
H32 H -0.1957 0.6096 0.3494 0.041 Uiso 0.82 1 calc PR A 1
C33 C -0.1186(5) 0.6673(4) 0.3308(4) 0.030(3) Uani 0.82 1 d PGD A 1
C34 C 0.0018(4) 0.5967(5) 0.2516(3) 0.023(2) Uani 0.82 1 d PD A 1
C35 C -0.0107(4) 0.6177(5) 0.2039(3) 0.025(2) Uani 0.82 1 d PD A 1
C36 C 0.0357(4) 0.6073(5) 0.1740(3) 0.0229(18) Uani 0.82 1 d PD A 1
H36 H 0.0269 0.6223 0.1421 0.027 Uiso 0.82 1 calc PR A 1
C37 C 0.0962(4) 0.5745(5) 0.1906(3) 0.0249(19) Uani 0.82 1 d PD A 1
C38 C 0.1096(4) 0.5554(4) 0.2378(4) 0.0168(18) Uani 0.82 1 d PD A 1
H38 H 0.1512 0.5355 0.2495 0.020 Uiso 0.82 1 calc PR A 1
C39 C 0.0626(4) 0.5653(4) 0.2678(3) 0.0227(19) Uani 0.82 1 d PD A 1
C40 C -0.0756(5) 0.6495(6) 0.1847(4) 0.030(2) Uani 0.82 1 d PD A 1
H40A H -0.0739 0.6660 0.1524 0.044 Uiso 0.82 1 calc PR A 1
H40B H -0.0853 0.6904 0.2043 0.044 Uiso 0.82 1 calc PR A 1
H40C H -0.1100 0.6129 0.1848 0.044 Uiso 0.82 1 calc PR A 1
C41 C 0.1468(4) 0.5649(6) 0.1570(4) 0.038(2) Uani 0.82 1 d PD A 1
H41A H 0.1658 0.6118 0.1507 0.057 Uiso 0.82 1 calc PR A 1
H41B H 0.1256 0.5441 0.1274 0.057 Uiso 0.82 1 calc PR A 1
H41C H 0.1817 0.5326 0.1711 0.057 Uiso 0.82 1 calc PR A 1
C42 C 0.0765(5) 0.5425(5) 0.3188(3) 0.028(2) Uani 0.82 1 d PD A 1
H42A H 0.0614 0.5802 0.3389 0.042 Uiso 0.82 1 calc PR A 1
H42B H 0.1239 0.5352 0.3273 0.042 Uiso 0.82 1 calc PR A 1
H42C H 0.0532 0.4975 0.3234 0.042 Uiso 0.82 1 calc PR A 1
N2A N -0.032(3) 0.720(2) 0.3146(18) 0.018(2) Uani 0.18 1 d PD A 2
C28A C -0.0714(18) 0.6573(16) 0.3143(15) 0.08(3) Uiso 0.18 1 d PGD A 2
C29A C -0.0551(13) 0.5929(16) 0.2939(12) 0.013(11) Uiso 0.18 1 d PGD A 2
C30A C -0.0943(16) 0.5324(15) 0.2966(12) 0.011(11) Uiso 0.18 1 d PGD A 2
H30A H -0.0831 0.4884 0.2827 0.013 Uiso 0.18 1 calc PR A 2
C31A C -0.1498(17) 0.536(2) 0.3196(16) 0.023(12) Uiso 0.18 1 d PGD A 2
H31A H -0.1766 0.4948 0.3214 0.027 Uiso 0.18 1 calc PR A 2
C32A C -0.1661(17) 0.601(3) 0.3400(17) 0.021(12) Uiso 0.18 1 d PGD A 2
H32A H -0.2040 0.6032 0.3557 0.025 Uiso 0.18 1 calc PR A 2
C33A C -0.127(2) 0.661(2) 0.3373(17) 0.009(11) Uiso 0.18 1 d PGD A 2
C34A C 0.0039(9) 0.5842(16) 0.2692(8) 0.023(2) Uani 0.18 1 d PGD A 2
C35A C -0.0027(10) 0.6011(17) 0.2216(8) 0.024(14) Uiso 0.18 1 d PGD A 2
C36A C 0.0492(12) 0.5886(16) 0.1959(7) 0.015(8) Uiso 0.18 1 d PGD A 2
H36A H 0.0447 0.6001 0.1633 0.018 Uiso 0.18 1 calc PR A 2
C37A C 0.1076(10) 0.5592(14) 0.2178(9) 0.001(9) Uiso 0.18 1 d PGD A 2
C38A C 0.1142(8) 0.5423(13) 0.2655(9) 0.007(7) Uiso 0.18 1 d PGD A 2
H38A H 0.1542 0.5222 0.2805 0.009 Uiso 0.18 1 calc PR A 2
C39A C 0.0623(10) 0.5547(13) 0.2911(7) 0.001(7) Uiso 0.18 1 d PGD A 2
C40A C -0.0666(18) 0.628(4) 0.1969(16) 0.04(2) Uiso 0.18 1 d PD A 2
H40D H -0.0758 0.6760 0.2094 0.067 Uiso 0.18 1 calc PR A 2
H40E H -0.1019 0.5950 0.2020 0.067 Uiso 0.18 1 calc PR A 2
H40F H -0.0639 0.6323 0.1631 0.067 Uiso 0.18 1 calc PR A 2
C41A C 0.166(2) 0.548(4) 0.1908(17) 0.076(19) Uiso 0.18 1 d PD A 2
H41D H 0.2027 0.5782 0.2048 0.114 Uiso 0.18 1 calc PR A 2
H41E H 0.1533 0.5627 0.1579 0.114 Uiso 0.18 1 calc PR A 2
H41F H 0.1787 0.4976 0.1921 0.114 Uiso 0.18 1 calc PR A 2
C42A C 0.0666(18) 0.537(2) 0.3430(9) 0.017(8) Uiso 0.18 1 d PD A 2
H42D H 0.0736 0.4854 0.3476 0.025 Uiso 0.18 1 calc PR A 2
H42E H 0.0255 0.5514 0.3545 0.025 Uiso 0.18 1 calc PR A 2
H42F H 0.1034 0.5638 0.3603 0.025 Uiso 0.18 1 calc PR A 2
C43 C -0.1370(3) 0.7310(4) 0.3603(2) 0.0238(15) Uani 1 1 d . . .
C44 C -0.1327(4) 0.7256(4) 0.4091(3) 0.0276(17) Uani 1 1 d . A .
C45 C -0.1492(4) 0.7844(5) 0.4351(3) 0.0367(19) Uani 1 1 d . . .
H45 H -0.1458 0.7805 0.4684 0.044 Uiso 1 1 calc R A .
C46 C -0.1705(4) 0.8490(4) 0.4135(3) 0.039(2) Uani 1 1 d . A .
C47 C -0.1739(4) 0.8531(4) 0.3646(3) 0.0326(18) Uani 1 1 d . . .
H47 H -0.1870 0.8971 0.3493 0.039 Uiso 1 1 calc R A .
C48 C -0.1586(3) 0.7947(4) 0.3377(3) 0.0262(16) Uani 1 1 d . A .
C49 C -0.1113(4) 0.6568(5) 0.4355(3) 0.0382(19) Uani 1 1 d . . .
H49A H -0.1469 0.6213 0.4307 0.057 Uiso 1 1 calc R A .
H49B H -0.1010 0.6674 0.4692 0.057 Uiso 1 1 calc R . .
H49C H -0.0721 0.6374 0.4237 0.057 Uiso 1 1 calc R . .
C50 C -0.1875(6) 0.9124(5) 0.4427(3) 0.054(3) Uani 1 1 d . . .
H50A H -0.2054 0.8948 0.4707 0.080 Uiso 1 1 calc R A .
H50B H -0.2204 0.9425 0.4240 0.080 Uiso 1 1 calc R . .
H50C H -0.1478 0.9409 0.4524 0.080 Uiso 1 1 calc R . .
C51 C -0.1642(4) 0.8023(4) 0.2847(3) 0.0293(17) Uani 1 1 d . . .
H51A H -0.1777 0.8515 0.2757 0.044 Uiso 1 1 calc R A .
H51B H -0.1970 0.7682 0.2698 0.044 Uiso 1 1 calc R . .
H51C H -0.1214 0.7921 0.2743 0.044 Uiso 1 1 calc R . .
Ga51 Ga 0.46882(3) 0.30411(4) 0.31367(2) 0.01725(18) Uani 1 1 d . . .
Si51 Si 0.43374(9) 0.29472(11) 0.41406(6) 0.0213(4) Uani 1 1 d . . .
N51 N 0.4043(3) 0.2892(3) 0.35270(19) 0.0182(12) Uani 1 1 d . . .
N52 N 0.5529(3) 0.3174(3) 0.31297(18) 0.0193(12) Uani 1 1 d . . .
C52 C 0.3489(3) 0.2484(4) 0.3330(2) 0.0185(14) Uani 1 1 d . . .
C53 C 0.3536(3) 0.2038(3) 0.2942(2) 0.0190(14) Uani 1 1 d . . .
C54 C 0.3033(3) 0.1586(4) 0.2757(2) 0.0212(14) Uani 1 1 d . . .
H54 H 0.3089 0.1287 0.2496 0.025 Uiso 1 1 calc R . .
C55 C 0.2452(3) 0.1567(4) 0.2947(2) 0.0244(15) Uani 1 1 d . . .
H55 H 0.2110 0.1244 0.2830 0.029 Uiso 1 1 calc R . .
C56 C 0.2378(3) 0.2030(4) 0.3314(2) 0.0200(14) Uani 1 1 d . . .
H56 H 0.1969 0.2037 0.3436 0.024 Uiso 1 1 calc R . .
C57 C 0.2880(3) 0.2486(3) 0.3511(2) 0.0163(13) Uani 1 1 d . . .
C58 C 0.4144(3) 0.2067(3) 0.2697(2) 0.0183(14) Uani 1 1 d . . .
C59 C 0.4696(3) 0.1636(4) 0.2841(2) 0.0189(14) Uani 1 1 d . . .
C60 C 0.5195(3) 0.1590(4) 0.2547(2) 0.0219(15) Uani 1 1 d . . .
H60 H 0.5572 0.1302 0.2642 0.026 Uiso 1 1 calc R . .
C61 C 0.5147(3) 0.1954(4) 0.2127(2) 0.0246(15) Uani 1 1 d . . .
C62 C 0.4592(3) 0.2374(4) 0.1978(2) 0.0218(15) Uani 1 1 d . . .
H62 H 0.4563 0.2621 0.1685 0.026 Uiso 1 1 calc R . .
C63 C 0.4082(3) 0.2435(4) 0.2253(2) 0.0187(14) Uani 1 1 d . . .
C64 C 0.4750(4) 0.1203(4) 0.3290(2) 0.0271(16) Uani 1 1 d . . .
H64A H 0.4597 0.1494 0.3540 0.041 Uiso 1 1 calc R . .
H64B H 0.5210 0.1064 0.3384 0.041 Uiso 1 1 calc R . .
H64C H 0.4478 0.0769 0.3239 0.041 Uiso 1 1 calc R . .
C65 C 0.5695(4) 0.1905(4) 0.1823(2) 0.0289(17) Uani 1 1 d . . .
H65A H 0.5963 0.2343 0.1861 0.043 Uiso 1 1 calc R . .
H65B H 0.5506 0.1854 0.1492 0.043 Uiso 1 1 calc R . .
H65C H 0.5972 0.1486 0.1918 0.043 Uiso 1 1 calc R . .
C66 C 0.3470(4) 0.2855(4) 0.2076(2) 0.0259(16) Uani 1 1 d . . .
H66A H 0.3561 0.3174 0.1820 0.039 Uiso 1 1 calc R . .
H66B H 0.3336 0.3144 0.2333 0.039 Uiso 1 1 calc R . .
H66C H 0.3116 0.2521 0.1959 0.039 Uiso 1 1 calc R . .
C67 C 0.2696(3) 0.3030(4) 0.3863(2) 0.0211(14) Uani 1 1 d . . .
C68 C 0.2485(3) 0.2816(4) 0.4294(2) 0.0237(15) Uani 1 1 d . . .
C69 C 0.2301(4) 0.3336(4) 0.4601(3) 0.0277(16) Uani 1 1 d . . .
H69 H 0.2205 0.3194 0.4903 0.033 Uiso 1 1 calc R . .
C70 C 0.2253(4) 0.4063(4) 0.4476(3) 0.0263(16) Uani 1 1 d . . .
C71 C 0.2410(3) 0.4251(4) 0.4036(2) 0.0246(15) Uani 1 1 d . . .
H71 H 0.2361 0.4740 0.3939 0.030 Uiso 1 1 calc R . .
C72 C 0.2635(3) 0.3757(4) 0.3730(2) 0.0195(14) Uani 1 1 d . . .
C73 C 0.2460(4) 0.2046(4) 0.4447(3) 0.0301(17) Uani 1 1 d . . .
H73A H 0.2591 0.2015 0.4788 0.045 Uiso 1 1 calc R . .
H73B H 0.2762 0.1758 0.4285 0.045 Uiso 1 1 calc R . .
H73C H 0.2011 0.1862 0.4369 0.045 Uiso 1 1 calc R . .
C74 C 0.2054(5) 0.4619(4) 0.4817(3) 0.039(2) Uani 1 1 d . . .
H74A H 0.2116 0.5103 0.4693 0.058 Uiso 1 1 calc R . .
H74B H 0.2327 0.4564 0.5122 0.058 Uiso 1 1 calc R . .
H74C H 0.1590 0.4551 0.4856 0.058 Uiso 1 1 calc R . .
C75 C 0.2789(4) 0.4013(4) 0.3258(2) 0.0246(15) Uani 1 1 d . . .
H75A H 0.2658 0.4518 0.3213 0.037 Uiso 1 1 calc R . .
H75B H 0.2547 0.3719 0.3009 0.037 Uiso 1 1 calc R . .
H75C H 0.3263 0.3968 0.3244 0.037 Uiso 1 1 calc R . .
C76 C 0.4117(4) 0.2105(4) 0.4435(2) 0.0300(17) Uani 1 1 d . . .
H76A H 0.3939 0.1754 0.4197 0.045 Uiso 1 1 calc R . .
H76B H 0.3786 0.2213 0.4643 0.045 Uiso 1 1 calc R . .
H76C H 0.4511 0.1906 0.4621 0.045 Uiso 1 1 calc R . .
C77 C 0.4073(4) 0.3770(4) 0.4432(2) 0.0295(17) Uani 1 1 d . . .
H77A H 0.4085 0.4183 0.4220 0.044 Uiso 1 1 calc R . .
H77B H 0.4370 0.3857 0.4723 0.044 Uiso 1 1 calc R . .
H77C H 0.3623 0.3704 0.4506 0.044 Uiso 1 1 calc R . .
C78 C 0.5258(4) 0.3001(5) 0.4211(3) 0.0338(18) Uani 1 1 d . . .
H78A H 0.5432 0.2606 0.4037 0.051 Uiso 1 1 calc R . .
H78B H 0.5432 0.2962 0.4546 0.051 Uiso 1 1 calc R . .
H78C H 0.5392 0.3463 0.4088 0.051 Uiso 1 1 calc R . .
C79 C 0.5913(3) 0.3762(3) 0.3127(2) 0.0164(13) Uani 1 1 d . . .
C80 C 0.5718(3) 0.4428(4) 0.2905(2) 0.0183(14) Uani 1 1 d . . .
C81 C 0.6157(3) 0.4998(4) 0.2909(2) 0.0234(15) Uani 1 1 d . . .
H81 H 0.6011 0.5437 0.2760 0.028 Uiso 1 1 calc R . .
C82 C 0.6803(3) 0.4944(4) 0.3126(2) 0.0249(15) Uani 1 1 d . . .
H82 H 0.7100 0.5336 0.3122 0.030 Uiso 1 1 calc R . .
C83 C 0.7000(3) 0.4305(4) 0.3346(2) 0.0211(15) Uani 1 1 d . . .
H83 H 0.7440 0.4263 0.3495 0.025 Uiso 1 1 calc R . .
C84 C 0.6583(3) 0.3724(3) 0.3361(2) 0.0179(13) Uani 1 1 d . . .
C85 C 0.5035(3) 0.4526(4) 0.2662(2) 0.0215(15) Uani 1 1 d . . .
C86 C 0.4565(4) 0.4827(4) 0.2920(3) 0.036(2) Uani 1 1 d . . .
C87 C 0.3931(4) 0.4939(4) 0.2686(4) 0.052(3) Uani 1 1 d . . .
H87 H 0.3604 0.5126 0.2858 0.062 Uiso 1 1 calc R . .
C88 C 0.3767(5) 0.4792(5) 0.2226(3) 0.042(2) Uiso 1 1 d . . .
C89 C 0.4222(5) 0.4492(5) 0.1969(3) 0.052(3) Uani 1 1 d . . .
H89 H 0.4096 0.4373 0.1647 0.062 Uiso 1 1 calc R . .
C90 C 0.4891(4) 0.4356(4) 0.2185(3) 0.0333(19) Uani 1 1 d . . .
C91 C 0.4732(5) 0.5027(5) 0.3434(3) 0.044(2) Uani 1 1 d . . .
H91A H 0.4995 0.5470 0.3460 0.067 Uiso 1 1 calc R . .
H91B H 0.4983 0.4636 0.3602 0.067 Uiso 1 1 calc R . .
H91C H 0.4324 0.5106 0.3571 0.067 Uiso 1 1 calc R . .
C92 C 0.3065(5) 0.4904(5) 0.1980(5) 0.078(4) Uani 1 1 d . . .
H92A H 0.2783 0.4512 0.2065 0.117 Uiso 1 1 calc R . .
H92B H 0.3067 0.4906 0.1638 0.117 Uiso 1 1 calc R . .
H92C H 0.2895 0.5365 0.2079 0.117 Uiso 1 1 calc R . .
C93 C 0.5403(4) 0.4023(5) 0.1919(2) 0.0356(19) Uani 1 1 d . . .
H93A H 0.5722 0.4392 0.1856 0.053 Uiso 1 1 calc R . .
H93B H 0.5190 0.3826 0.1620 0.053 Uiso 1 1 calc R . .
H93C H 0.5630 0.3636 0.2108 0.053 Uiso 1 1 calc R . .
C94 C 0.6816(3) 0.3068(4) 0.3639(2) 0.0199(14) Uani 1 1 d . . .
C95 C 0.6889(3) 0.2403(4) 0.3397(2) 0.0175(14) Uani 1 1 d . . .
C96 C 0.7091(4) 0.1802(4) 0.3673(3) 0.0276(16) Uani 1 1 d . . .
H96 H 0.7129 0.1355 0.3517 0.033 Uiso 1 1 calc R . .
C97 C 0.7237(4) 0.1817(4) 0.4151(2) 0.0242(15) Uani 1 1 d . . .
C98 C 0.7178(4) 0.2483(4) 0.4377(2) 0.0247(15) Uani 1 1 d . . .
H98 H 0.7278 0.2508 0.4710 0.030 Uiso 1 1 calc R . .
C99 C 0.6979(3) 0.3105(4) 0.4128(2) 0.0187(14) Uani 1 1 d . . .
C100 C 0.6768(3) 0.2364(4) 0.2874(2) 0.0235(15) Uani 1 1 d . . .
H10A H 0.6909 0.1892 0.2770 0.035 Uiso 1 1 calc R . .
H10B H 0.7017 0.2744 0.2740 0.035 Uiso 1 1 calc R . .
H10C H 0.6297 0.2429 0.2768 0.035 Uiso 1 1 calc R . .
C101 C 0.7452(5) 0.1157(4) 0.4432(3) 0.044(2) Uani 1 1 d . . .
H10D H 0.7215 0.0736 0.4290 0.066 Uiso 1 1 calc R . .
H10E H 0.7354 0.1217 0.4756 0.066 Uiso 1 1 calc R . .
H10F H 0.7926 0.1087 0.4435 0.066 Uiso 1 1 calc R . .
C102 C 0.6939(4) 0.3795(4) 0.4399(2) 0.0301(17) Uani 1 1 d . . .
H10G H 0.6962 0.3687 0.4736 0.045 Uiso 1 1 calc R . .
H10H H 0.6523 0.4039 0.4291 0.045 Uiso 1 1 calc R . .
H10I H 0.7307 0.4109 0.4347 0.045 Uiso 1 1 calc R . .
C111 C 0.3408(5) 0.0167(6) 0.3925(2) 0.031(3) Uiso 0.57 1 d PG B 1
H111 H 0.3386 0.0178 0.3592 0.038 Uiso 0.57 1 calc PR B 1
C112 C 0.4015(4) 0.0182(7) 0.4205(3) 0.049(4) Uiso 0.57 1 d PG B 1
H112 H 0.4408 0.0203 0.4063 0.059 Uiso 0.57 1 calc PR B 1
C113 C 0.4047(4) 0.0167(7) 0.4692(3) 0.056(4) Uiso 0.57 1 d PG B 1
H113 H 0.4462 0.0177 0.4883 0.068 Uiso 0.57 1 calc PR B 1
C114 C 0.3472(6) 0.0136(7) 0.4900(2) 0.065(5) Uiso 0.57 1 d PG B 1
H114 H 0.3494 0.0126 0.5233 0.078 Uiso 0.57 1 calc PR B 1
C115 C 0.2865(5) 0.0121(7) 0.4620(3) 0.033(3) Uiso 0.57 1 d PG B 1
H115 H 0.2472 0.0100 0.4762 0.040 Uiso 0.57 1 calc PR B 1
C116 C 0.2832(4) 0.0137(6) 0.4133(3) 0.038(3) Uiso 0.57 1 d PG B 1
C117 C 0.2151(8) 0.0088(9) 0.3824(5) 0.040(4) Uiso 0.57 1 d P B 1
H11A H 0.2036 -0.0420 0.3765 0.061 Uiso 0.57 1 calc PR B 1
H11B H 0.2172 0.0333 0.3524 0.061 Uiso 0.57 1 calc PR B 1
H11C H 0.1817 0.0318 0.3989 0.061 Uiso 0.57 1 calc PR B 1
C121 C 0.2156(6) 0.0124(10) 0.4163(5) 0.053(6) Uiso 0.43 1 d PG C 2
C122 C 0.2388(7) 0.0145(9) 0.3729(4) 0.046(6) Uiso 0.43 1 d PG C 2
H122 H 0.2088 0.0127 0.3447 0.055 Uiso 0.43 1 calc PR C 2
C123 C 0.3060(8) 0.0193(10) 0.3707(4) 0.054(6) Uiso 0.43 1 d PG C 2
H123 H 0.3219 0.0207 0.3410 0.065 Uiso 0.43 1 calc PR C 2
C124 C 0.3500(6) 0.0219(11) 0.4119(5) 0.069(7) Uiso 0.43 1 d PG C 2
H124 H 0.3959 0.0252 0.4104 0.083 Uiso 0.43 1 calc PR C 2
C125 C 0.3268(7) 0.0199(10) 0.4553(4) 0.053(6) Uiso 0.43 1 d PG C 2
H125 H 0.3569 0.0217 0.4835 0.064 Uiso 0.43 1 calc PR C 2
C126 C 0.2596(8) 0.0151(10) 0.4575(4) 0.052(6) Uiso 0.43 1 d PG C 2
H126 H 0.2438 0.0137 0.4872 0.063 Uiso 0.43 1 calc PR C 2
C127 C 0.1440(17) 0.019(2) 0.4244(11) 0.101(11) Uiso 0.43 1 d P C 2
H12A H 0.1366 0.0659 0.4380 0.151 Uiso 0.43 1 calc PR C 2
H12B H 0.1337 -0.0193 0.4460 0.151 Uiso 0.43 1 calc PR C 2
H12C H 0.1156 0.0135 0.3943 0.151 Uiso 0.43 1 calc PR C 2
C131 C 0.3383(7) 0.2435(8) 0.0787(4) 0.084(4) Uiso 1 1 d . . .
H131 H 0.2935 0.2371 0.0830 0.101 Uiso 1 1 calc R . .
C132 C 0.3627(7) 0.3056(8) 0.0759(4) 0.084(4) Uiso 1 1 d . . .
H132 H 0.3336 0.3450 0.0777 0.101 Uiso 1 1 calc R . .
C133 C 0.4231(7) 0.3217(8) 0.0708(4) 0.086(4) Uiso 1 1 d . . .
H133 H 0.4372 0.3702 0.0689 0.104 Uiso 1 1 calc R . .
C134 C 0.4649(6) 0.2653(7) 0.0683(4) 0.068(3) Uiso 1 1 d . . .
H134 H 0.5097 0.2746 0.0652 0.081 Uiso 1 1 calc R . .
C135 C 0.4441(5) 0.1957(5) 0.0703(3) 0.048(2) Uiso 1 1 d . . .
H135 H 0.4747 0.1578 0.0682 0.057 Uiso 1 1 calc R . .
C136 C 0.3830(7) 0.1798(8) 0.0749(4) 0.081(4) Uiso 1 1 d . . .
C137 C 0.3665(12) 0.0978(13) 0.0769(7) 0.158(8) Uiso 1 1 d . . .
H13D H 0.3986 0.0701 0.0617 0.237 Uiso 1 1 calc R . .
H13E H 0.3222 0.0892 0.0604 0.237 Uiso 1 1 calc R . .
H13F H 0.3683 0.0826 0.1098 0.237 Uiso 1 1 calc R . .
C141 C 0.0596(6) 0.7497(5) 0.0620(4) 0.095(5) Uiso 0.83 1 d PGD D 1
H141 H 0.0696 0.7001 0.0591 0.114 Uiso 0.83 1 calc PR D 1
C142 C -0.0055(5) 0.7726(5) 0.0565(3) 0.082(4) Uiso 0.83 1 d PGD D 1
H142 H -0.0400 0.7385 0.0500 0.098 Uiso 0.83 1 calc PR D 1
C143 C -0.0200(5) 0.8452(6) 0.0606(3) 0.074(4) Uiso 0.83 1 d PGD D 1
H143 H -0.0645 0.8609 0.0569 0.089 Uiso 0.83 1 calc PR D 1
C144 C 0.0306(7) 0.8951(5) 0.0702(4) 0.112(6) Uiso 0.83 1 d PGD D 1
C145 C 0.0957(6) 0.8723(7) 0.0757(4) 0.112(6) Uiso 0.83 1 d PGD D 1
H145 H 0.1302 0.9063 0.0822 0.134 Uiso 0.83 1 calc PR D 1
C146 C 0.1102(4) 0.7996(7) 0.0715(4) 0.106(6) Uiso 0.83 1 d PGD D 1
H146 H 0.1547 0.7840 0.0753 0.127 Uiso 0.83 1 calc PR D 1
C147 C 0.0104(15) 0.9730(16) 0.0756(8) 0.167(11) Uiso 0.83 1 d PD D 1
H14D H 0.0484 1.0008 0.0902 0.251 Uiso 0.83 1 calc PR D 1
H14E H -0.0249 0.9754 0.0955 0.251 Uiso 0.83 1 calc PR D 1
H14F H -0.0052 0.9932 0.0445 0.251 Uiso 0.83 1 calc PR D 1
C14A C 0.0391(14) 0.9514(16) 0.0622(9) 0.033(11) Uiso 0.17 1 d PGD E 2
C14B C 0.0663(15) 0.9499(16) 0.1093(9) 0.037(11) Uiso 0.17 1 d PGD E 2
H14G H 0.0527 0.9838 0.1308 0.044 Uiso 0.17 1 calc PR E 2
C14C C 0.1136(15) 0.8986(16) 0.1248(7) 0.030(10) Uiso 0.17 1 d PGD E 2
H14H H 0.1323 0.8975 0.1570 0.036 Uiso 0.17 1 calc PR E 2
C14D C 0.1337(14) 0.8488(15) 0.0933(10) 0.029(10) Uiso 0.17 1 d PGD E 2
H14I H 0.1660 0.8138 0.1040 0.035 Uiso 0.17 1 calc PR E 2
C14E C 0.1064(18) 0.8504(18) 0.0463(9) 0.053(14) Uiso 0.17 1 d PGD E 2
H14J H 0.1201 0.8164 0.0248 0.063 Uiso 0.17 1 calc PR E 2
C14F C 0.0591(17) 0.9017(19) 0.0308(7) 0.062(16) Uiso 0.17 1 d PGD E 2
H14K H 0.0405 0.9028 -0.0014 0.074 Uiso 0.17 1 calc PR E 2
C14G C -0.012(2) 1.005(3) 0.0455(17) 0.14(4) Uiso 0.17 1 d PD E 2
H14L H -0.0384 1.0153 0.0706 0.215 Uiso 0.17 1 calc PR E 2
H14M H -0.0396 0.9860 0.0180 0.215 Uiso 0.17 1 calc PR E 2
H14N H 0.0097 1.0494 0.0369 0.215 Uiso 0.17 1 calc PR E 2
C151 C 0.0261(19) 1.0555(16) 0.4606(10) 0.224(13) Uiso 0.50 1 d PDU F 1
C152 C 0.016(3) 1.046(2) 0.5095(11) 0.247(17) Uiso 0.50 1 d PDU F 1
H152 H 0.0233 1.0854 0.5308 0.297 Uiso 0.50 1 calc PR F 1
C153 C -0.005(3) 0.977(2) 0.5257(9) 0.224(13) Uiso 0.50 1 d PDU F 1
H153 H -0.0117 0.9709 0.5575 0.269 Uiso 0.50 1 calc PR F 1
C154 C -0.014(2) 0.9166(18) 0.4931(10) 0.183(13) Uiso 0.50 1 d PDU F 1
H154 H -0.0249 0.8703 0.5041 0.220 Uiso 0.50 1 calc PR F 1
C155 C -0.0083(15) 0.9275(14) 0.4437(9) 0.100(8) Uiso 0.50 1 d PDU F 1
H155 H -0.0210 0.8905 0.4214 0.120 Uiso 0.50 1 calc PR F 1
C156 C 0.0171(19) 0.9951(17) 0.4285(7) 0.169(13) Uiso 0.50 1 d PDU F 1
H156 H 0.0280 0.9998 0.3974 0.203 Uiso 0.50 1 calc PR F 1
C157 C 0.047(3) 1.1227(18) 0.4433(16) 0.28(3) Uiso 0.50 1 d PDU F 1
H15D H 0.0141 1.1598 0.4473 0.418 Uiso 0.50 1 calc PR F 1
H15E H 0.0514 1.1179 0.4098 0.418 Uiso 0.50 1 calc PR F 1
H15F H 0.0893 1.1363 0.4608 0.418 Uiso 0.50 1 calc PR F 1

loop_
_atom_site_aniso_label
_atom_site_aniso_U_11
_atom_site_aniso_U_22
_atom_site_aniso_U_33
_atom_site_aniso_U_23
_atom_site_aniso_U_13
_atom_site_aniso_U_12
Ga1 0.0109(4) 0.0186(4) 0.0400(4) -0.0022(3) 0.0004(3) 0.0007(3)
Si1 0.0157(10) 0.0217(10) 0.0365(11) 0.0058(8) 0.0025(8) -0.0014(8)
N1 0.010(3) 0.012(3) 0.042(3) -0.001(2) 0.002(2) -0.002(2)
C1 0.021(4) 0.014(3) 0.027(4) -0.003(3) 0.005(3) 0.002(3)
C2 0.012(3) 0.016(3) 0.040(4) 0.000(3) -0.003(3) 0.004(3)
C3 0.020(4) 0.023(4) 0.036(4) 0.008(3) 0.001(3) 0.003(3)
C4 0.025(4) 0.019(4) 0.040(4) 0.005(3) 0.002(3) -0.003(3)
C5 0.014(3) 0.013(3) 0.035(4) 0.001(3) 0.004(3) -0.003(3)
C6 0.012(3) 0.015(3) 0.032(4) -0.002(3) 0.001(3) 0.000(3)
C7 0.011(3) 0.024(4) 0.038(4) 0.003(3) 0.003(3) 0.002(3)
C8 0.022(4) 0.014(3) 0.038(4) 0.006(3) 0.003(3) 0.006(3)
C9 0.016(4) 0.026(4) 0.047(4) 0.012(3) 0.010(3) 0.014(3)
C10 0.014(4) 0.028(4) 0.042(4) 0.010(3) -0.004(3) 0.000(3)
C11 0.021(4) 0.033(4) 0.039(4) 0.003(3) 0.003(3) 0.003(3)
C12 0.018(4) 0.028(4) 0.031(4) 0.007(3) 0.004(3) 0.008(3)
C13 0.033(5) 0.027(4) 0.041(4) 0.005(3) 0.006(3) 0.013(4)
C14 0.014(4) 0.034(5) 0.059(5) 0.015(4) -0.002(3) 0.006(3)
C15 0.015(4) 0.041(5) 0.047(5) -0.004(4) 0.005(3) -0.003(4)
C16 0.011(3) 0.014(3) 0.037(4) 0.005(3) 0.005(3) 0.005(3)
C17 0.019(4) 0.017(4) 0.026(3) 0.003(3) 0.001(3) -0.002(3)
C18 0.018(4) 0.022(4) 0.025(3) 0.003(3) -0.002(3) 0.000(3)
C19 0.022(4) 0.024(4) 0.024(4) 0.006(3) 0.005(3) 0.004(3)
C20 0.015(3) 0.016(3) 0.028(4) 0.001(3) 0.004(3) 0.002(3)
C21 0.007(3) 0.016(3) 0.035(4) 0.002(3) 0.005(3) 0.000(3)
C22 0.019(4) 0.012(3) 0.045(4) 0.001(3) -0.004(3) 0.004(3)
C23 0.035(4) 0.023(4) 0.034(4) 0.001(3) 0.002(3) 0.009(4)
C24 0.023(4) 0.016(4) 0.036(4) -0.004(3) 0.002(3) 0.001(3)
C25 0.026(4) 0.036(5) 0.050(5) 0.000(4) 0.009(3) -0.004(4)
C26 0.028(4) 0.028(4) 0.050(5) 0.013(3) 0.007(3) 0.004(4)
C27 0.031(4) 0.023(4) 0.046(5) -0.002(3) 0.004(3) 0.006(3)
N2 0.012(3) 0.020(4) 0.024(6) 0.005(3) 0.005(4) 0.004(3)
C28 0.008(4) 0.010(4) 0.042(5) -0.002(4) 0.001(3) 0.001(3)
C29 0.015(5) 0.018(5) 0.043(7) 0.005(4) 0.011(4) 0.003(4)
C30 0.035(7) 0.016(6) 0.075(10) -0.006(6) 0.024(6) -0.004(5)
C31 0.054(9) 0.027(6) 0.088(11) -0.019(7) 0.045(7) -0.030(6)
C32 0.028(6) 0.019(6) 0.062(8) -0.003(5) 0.024(5) -0.012(4)
C33 0.023(6) 0.015(5) 0.055(8) 0.000(5) 0.013(5) -0.006(4)
C34 0.015(4) 0.012(4) 0.040(7) -0.006(4) 0.000(4) -0.001(3)
C35 0.019(5) 0.013(5) 0.043(6) -0.007(4) 0.006(4) -0.006(4)
C36 0.015(4) 0.022(4) 0.030(5) 0.002(4) 0.001(4) 0.002(4)
C37 0.006(4) 0.026(5) 0.044(6) -0.008(4) 0.004(3) 0.003(4)
C38 0.017(4) 0.011(4) 0.022(6) 0.002(4) 0.001(3) 0.001(3)
C39 0.021(5) 0.014(4) 0.035(5) -0.003(4) 0.008(4) -0.005(4)
C40 0.018(5) 0.015(5) 0.055(7) -0.004(5) 0.001(4) 0.001(4)
C41 0.011(5) 0.047(7) 0.057(7) 0.003(5) 0.010(4) 0.008(4)
C42 0.033(5) 0.023(5) 0.031(6) 0.005(4) 0.014(4) 0.002(4)
N2A 0.012(3) 0.020(4) 0.024(6) 0.005(3) 0.005(4) 0.004(3)
C34A 0.015(4) 0.012(4) 0.040(7) -0.006(4) 0.000(4) -0.001(3)
C43 0.016(4) 0.020(4) 0.035(4) 0.002(3) 0.002(3) -0.001(3)
C44 0.025(4) 0.019(4) 0.040(4) 0.002(3) 0.008(3) -0.013(3)
C45 0.041(5) 0.035(5) 0.036(4) -0.001(3) 0.009(3) -0.012(4)
C46 0.040(5) 0.025(4) 0.053(5) -0.008(4) 0.015(4) -0.002(4)
C47 0.037(5) 0.015(4) 0.046(5) -0.002(3) 0.008(4) 0.004(3)
C48 0.012(3) 0.022(4) 0.043(4) -0.001(3) -0.003(3) 0.000(3)
C49 0.032(5) 0.034(5) 0.049(5) 0.015(4) 0.007(4) -0.007(4)
C50 0.070(7) 0.024(5) 0.069(6) -0.011(4) 0.019(5) 0.002(5)
C51 0.016(4) 0.027(4) 0.043(4) -0.001(3) 0.000(3) 0.005(3)
Ga51 0.0109(4) 0.0130(4) 0.0278(4) 0.0020(3) 0.0022(3) -0.0011(3)
Si51 0.0172(10) 0.0212(10) 0.0251(10) -0.0028(8) 0.0010(7) -0.0010(8)
N51 0.009(3) 0.015(3) 0.031(3) -0.001(2) 0.006(2) -0.003(2)
N52 0.012(3) 0.012(3) 0.034(3) 0.002(2) 0.002(2) 0.002(2)
C52 0.013(3) 0.015(3) 0.027(3) 0.002(3) 0.000(2) 0.001(3)
C53 0.021(4) 0.010(3) 0.026(3) 0.002(3) 0.005(3) -0.002(3)
C54 0.017(4) 0.014(3) 0.031(4) -0.002(3) -0.002(3) -0.002(3)
C55 0.018(4) 0.012(3) 0.043(4) -0.002(3) 0.003(3) -0.009(3)
C56 0.009(3) 0.020(4) 0.031(4) 0.002(3) 0.001(2) -0.001(3)
C57 0.013(3) 0.004(3) 0.033(4) -0.001(2) 0.004(3) -0.003(3)
C58 0.013(3) 0.009(3) 0.034(4) -0.007(3) 0.007(3) -0.003(3)
C59 0.021(4) 0.012(3) 0.022(3) -0.001(2) 0.001(3) -0.002(3)
C60 0.011(3) 0.010(3) 0.044(4) -0.009(3) 0.004(3) -0.002(3)
C61 0.020(4) 0.020(4) 0.034(4) -0.009(3) 0.006(3) -0.005(3)
C62 0.020(4) 0.025(4) 0.022(3) -0.002(3) 0.006(3) -0.002(3)
C63 0.018(3) 0.014(3) 0.024(3) -0.005(3) 0.002(3) -0.010(3)
C64 0.025(4) 0.017(4) 0.038(4) 0.008(3) 0.000(3) 0.011(3)
C65 0.026(4) 0.037(5) 0.025(4) -0.007(3) 0.007(3) -0.006(3)
C66 0.024(4) 0.029(4) 0.024(3) 0.006(3) 0.003(3) 0.002(3)
C67 0.016(3) 0.014(3) 0.034(4) 0.000(3) 0.006(3) 0.001(3)
C68 0.019(4) 0.020(4) 0.032(4) 0.000(3) 0.007(3) -0.005(3)
C69 0.030(4) 0.019(4) 0.037(4) 0.000(3) 0.013(3) -0.007(3)
C70 0.021(4) 0.018(4) 0.042(4) -0.009(3) 0.010(3) -0.006(3)
C71 0.017(4) 0.013(3) 0.044(4) -0.001(3) 0.006(3) 0.003(3)
C72 0.012(3) 0.017(4) 0.027(4) 0.004(3) -0.002(2) -0.007(3)
C73 0.037(5) 0.023(4) 0.034(4) 0.003(3) 0.019(3) -0.002(4)
C74 0.061(6) 0.021(4) 0.037(4) -0.003(3) 0.014(4) -0.004(4)
C75 0.021(4) 0.017(4) 0.036(4) 0.006(3) 0.005(3) -0.004(3)
C76 0.036(5) 0.027(4) 0.026(4) 0.006(3) 0.000(3) 0.006(3)
C77 0.030(4) 0.028(4) 0.030(4) -0.015(3) 0.004(3) -0.001(3)
C78 0.023(4) 0.047(5) 0.030(4) -0.005(3) -0.003(3) -0.012(4)
C79 0.010(3) 0.014(3) 0.026(3) 0.000(3) 0.004(2) -0.001(3)
C80 0.011(3) 0.019(3) 0.025(3) 0.001(3) 0.003(2) 0.005(3)
C81 0.019(4) 0.013(3) 0.037(4) 0.003(3) 0.001(3) 0.004(3)
C82 0.023(4) 0.016(4) 0.037(4) 0.002(3) 0.005(3) -0.003(3)
C83 0.016(3) 0.027(4) 0.018(3) -0.004(3) -0.003(2) -0.001(3)
C84 0.012(3) 0.011(3) 0.032(4) -0.002(3) 0.006(3) -0.004(3)
C85 0.006(3) 0.012(3) 0.044(4) 0.013(3) -0.005(3) 0.003(3)
C86 0.013(4) 0.015(4) 0.082(6) 0.021(4) 0.009(4) 0.006(3)
C87 0.023(5) 0.013(4) 0.123(9) 0.026(4) 0.022(5) 0.004(4)
C89 0.072(7) 0.026(5) 0.050(5) 0.022(4) -0.025(5) -0.035(5)
C90 0.029(4) 0.023(4) 0.045(5) 0.016(3) -0.009(3) -0.003(3)
C91 0.046(6) 0.026(4) 0.069(6) 0.006(4) 0.033(5) 0.014(4)
C92 0.027(5) 0.023(5) 0.173(12) 0.024(6) -0.024(6) -0.009(4)
C93 0.040(5) 0.038(5) 0.028(4) -0.004(3) -0.001(3) -0.011(4)
C94 0.011(3) 0.018(4) 0.032(4) 0.004(3) 0.006(3) 0.001(3)
C95 0.006(3) 0.014(3) 0.031(4) -0.002(3) -0.001(2) 0.000(3)
C96 0.026(4) 0.015(4) 0.043(4) -0.006(3) 0.007(3) 0.001(3)
C97 0.018(4) 0.014(4) 0.039(4) 0.000(3) -0.001(3) 0.002(3)
C98 0.025(4) 0.020(4) 0.029(4) 0.000(3) 0.001(3) 0.004(3)
C99 0.010(3) 0.017(4) 0.030(4) 0.002(3) 0.003(2) -0.003(3)
C100 0.017(4) 0.018(4) 0.034(4) -0.006(3) -0.001(3) -0.001(3)
C101 0.062(6) 0.028(5) 0.041(5) 0.003(4) 0.003(4) 0.013(4)
C102 0.034(4) 0.027(4) 0.028(4) -0.005(3) 0.000(3) 0.004(3)

loop_
_atom_type_symbol
_atom_type_description
_atom_type_scat_dispersion_real
_atom_type_scat_dispersion_imag
_atom_type_scat_source
C C 0.0033 0.0016 'International Tables Vol C Tables 4.2.6.8 and 6.1.1.4'
H H 0.0000 0.0000 'International Tables Vol C Tables 4.2.6.8 and 6.1.1.4'
N N 0.0061 0.0033 'International Tables Vol C Tables 4.2.6.8 and 6.1.1.4'
Si Si 0.0817 0.0704 'International Tables Vol C Tables 4.2.6.8 and 6.1.1.4'
Ga Ga 0.2307 1.6083 'International Tables Vol C Tables 4.2.6.8 and 6.1.1.4'

loop_
_geom_angle_atom_site_label_1
_geom_angle_atom_site_label_2
_geom_angle_atom_site_label_3
_geom_angle
N2 Ga1 N2A 11.9(18)
N2 Ga1 N1 147.8(3)
N2A Ga1 N1 136.6(17)
N2 Ga1 C7 116.1(3)
N2A Ga1 C7 126.3(17)
N1 Ga1 C7 85.5(2)
N1 Si1 C27 110.5(3)
N1 Si1 C26 115.7(3)
C27 Si1 C26 109.6(4)
N1 Si1 C25 106.6(3)
C27 Si1 C25 108.8(4)
C26 Si1 C25 105.3(4)
C1 N1 Si1 125.0(4)
C1 N1 Ga1 114.7(4)
Si1 N1 Ga1 115.2(3)
C2 C1 C6 118.1(6)
C2 C1 N1 118.0(6)
C6 C1 N1 123.9(6)
C3 C2 C1 121.3(6)
C3 C2 C7 117.0(6)
C1 C2 C7 121.5(6)
C2 C3 C4 120.7(6)
C2 C3 H3 119.7
C4 C3 H3 119.7
C3 C4 C5 118.1(7)
C3 C4 H4 120.9
C5 C4 H4 120.9
C6 C5 C4 122.7(6)
C6 C5 H5 118.7
C4 C5 H5 118.7
C5 C6 C1 118.7(6)
C5 C6 C16 115.4(6)
C1 C6 C16 125.6(6)
C12 C7 C8 119.1(6)
C12 C7 C2 119.5(6)
C8 C7 C2 120.0(6)
C12 C7 Ga1 97.0(5)
C8 C7 Ga1 86.9(4)
C2 C7 Ga1 98.1(4)
C9 C8 C7 117.1(6)
C9 C8 C13 122.4(7)
C7 C8 C13 120.4(6)
C8 C9 C10 123.7(7)
C8 C9 H9 118.2
C10 C9 H9 118.2
C11 C10 C9 117.7(6)
C11 C10 C14 120.9(7)
C9 C10 C14 121.4(7)
C10 C11 C12 123.0(7)
C10 C11 H11 118.5
C12 C11 H11 118.5
C11 C12 C7 119.4(6)
C11 C12 C15 120.5(7)
C7 C12 C15 120.1(6)
C8 C13 H13A 109.5
C8 C13 H13B 109.5
H13A C13 H13B 109.5
C8 C13 H13C 109.5
H13A C13 H13C 109.5
H13B C13 H13C 109.5
C10 C14 H14A 109.5
C10 C14 H14B 109.5
H14A C14 H14B 109.5
C10 C14 H14C 109.5
H14A C14 H14C 109.5
H14B C14 H14C 109.5
C12 C15 H15A 109.5
C12 C15 H15B 109.5
H15A C15 H15B 109.5
C12 C15 H15C 109.5
H15A C15 H15C 109.5
H15B C15 H15C 109.5
C17 C16 C21 119.5(6)
C17 C16 C6 122.2(6)
C21 C16 C6 117.6(6)
C16 C17 C18 119.7(6)
C16 C17 C22 122.6(6)
C18 C17 C22 117.6(6)
C19 C18 C17 121.0(6)
C19 C18 H18 119.5
C17 C18 H18 119.5
C18 C19 C20 119.0(6)
C18 C19 C23 119.6(6)
C20 C19 C23 121.4(6)
C19 C20 C21 121.9(6)
C19 C20 H20 119.0
C21 C20 H20 119.0
C20 C21 C16 118.8(6)
C20 C21 C24 118.9(6)
C16 C21 C24 122.3(6)
C17 C22 H22A 109.5
C17 C22 H22B 109.5
H22A C22 H22B 109.5
C17 C22 H22C 109.5
H22A C22 H22C 109.5
H22B C22 H22C 109.5
C19 C23 H23A 109.5
C19 C23 H23B 109.5
H23A C23 H23B 109.5
C19 C23 H23C 109.5
H23A C23 H23C 109.5
H23B C23 H23C 109.5
C21 C24 H24A 109.5
C21 C24 H24B 109.5
H24A C24 H24B 109.5
C21 C24 H24C 109.5
H24A C24 H24C 109.5
H24B C24 H24C 109.5
Si1 C25 H25A 109.5
Si1 C25 H25B 109.5
H25A C25 H25B 109.5
Si1 C25 H25C 109.5
H25A C25 H25C 109.5
H25B C25 H25C 109.5
Si1 C26 H26A 109.5
Si1 C26 H26B 109.5
H26A C26 H26B 109.5
Si1 C26 H26C 109.5
H26A C26 H26C 109.5
H26B C26 H26C 109.5
Si1 C27 H27A 109.5
Si1 C27 H27B 109.5
H27A C27 H27B 109.5
Si1 C27 H27C 109.5
H27A C27 H27C 109.5
H27B C27 H27C 109.5
C28 N2 Ga1 128.5(7)
C29 C28 C33 120.0
C29 C28 N2 122.2(5)
C33 C28 N2 117.6(5)
C30 C29 C28 120.0
C30 C29 C34 117.3(5)
C28 C29 C34 122.6(5)
C31 C30 C29 120.0
C31 C30 H30 120.0
C29 C30 H30 120.0
C30 C31 C32 120.0
C30 C31 H31 120.0
C32 C31 H31 120.0
C33 C32 C31 120.0
C33 C32 H32 120.0
C31 C32 H32 120.0
C32 C33 C28 120.0
C32 C33 C43 114.1(6)
C28 C33 C43 125.9(6)
C39 C34 C35 118.5(7)
C39 C34 C29 122.3(8)
C35 C34 C29 118.9(7)
C36 C35 C34 120.8(8)
C36 C35 C40 118.7(9)
C34 C35 C40 120.5(8)
C35 C36 C37 120.0(8)
C35 C36 H36 120.0
C37 C36 H36 120.0
C38 C37 C36 119.6(7)
C38 C37 C41 121.5(7)
C36 C37 C41 118.8(8)
C39 C38 C37 120.3(7)
C39 C38 H38 119.9
C37 C38 H38 119.9
C38 C39 C34 120.8(7)
C38 C39 C42 120.3(7)
C34 C39 C42 118.8(7)
C35 C40 H40A 109.5
C35 C40 H40B 109.5
H40A C40 H40B 109.5
C35 C40 H40C 109.5
H40A C40 H40C 109.5
H40B C40 H40C 109.5
C37 C41 H41A 109.5
C37 C41 H41B 109.5
H41A C41 H41B 109.5
C37 C41 H41C 109.5
H41A C41 H41C 109.5
H41B C41 H41C 109.5
C39 C42 H42A 109.5
C39 C42 H42B 109.5
H42A C42 H42B 109.5
C39 C42 H42C 109.5
H42A C42 H42C 109.5
H42B C42 H42C 109.5
C28A N2A Ga1 135(3)
C29A C28A C33A 120.0
C29A C28A N2A 122.7(19)
C33A C28A N2A 117.2(19)
C28A C29A C30A 120.0
C28A C29A C34A 123.3(16)
C30A C29A C34A 116.7(16)
C31A C30A C29A 120.0
C31A C30A H30A 120.0
C29A C30A H30A 120.0
C32A C31A C30A 120.0
C32A C31A H31A 120.0
C30A C31A H31A 120.0
C33A C32A C31A 120.0
C33A C32A H32A 120.0
C31A C32A H32A 120.0
C32A C33A C28A 120.0
C32A C33A C43 125(2)
C28A C33A C43 115(2)
C35A C34A C39A 120.0
C35A C34A C29A 117.6(16)
C39A C34A C29A 122.2(16)
C36A C35A C34A 120.0
C36A C35A C40A 119.4(18)
C34A C35A C40A 120.5(18)
C35A C36A C37A 120.0
C35A C36A H36A 120.0
C37A C36A H36A 120.0
C36A C37A C38A 120.0
C36A C37A C41A 121(2)
C38A C37A C41A 119(2)
C39A C38A C37A 120.0
C39A C38A H38A 120.0
C37A C38A H38A 120.0
C38A C39A C34A 120.0
C38A C39A C42A 122.4(16)
C34A C39A C42A 117.6(16)
C35A C40A H40D 109.5
C35A C40A H40E 109.5
H40D C40A H40E 109.5
C35A C40A H40F 109.5
H40D C40A H40F 109.5
H40E C40A H40F 109.5
C37A C41A H41D 109.5
C37A C41A H41E 109.5
H41D C41A H41E 109.5
C37A C41A H41F 109.5
H41D C41A H41F 109.5
H41E C41A H41F 109.5
C39A C42A H42D 109.5
C39A C42A H42E 109.5
H42D C42A H42E 109.5
C39A C42A H42F 109.5
H42D C42A H42F 109.5
H42E C42A H42F 109.5
C48 C43 C44 120.2(6)
C48 C43 C33A 126(2)
C44 C43 C33A 113(2)
C48 C43 C33 119.0(7)
C44 C43 C33 120.8(7)
C45 C44 C43 119.7(7)
C45 C44 C49 117.8(7)
C43 C44 C49 122.5(7)
C44 C45 C46 121.4(7)
C44 C45 H45 119.3
C46 C45 H45 119.3
C45 C46 C47 117.7(7)
C45 C46 C50 120.4(8)
C47 C46 C50 121.9(7)
C48 C47 C46 121.9(7)
C48 C47 H47 119.1
C46 C47 H47 119.1
C47 C48 C43 119.1(7)
C47 C48 C51 119.3(7)
C43 C48 C51 121.5(6)
C44 C49 H49A 109.5
C44 C49 H49B 109.5
H49A C49 H49B 109.5
C44 C49 H49C 109.5
H49A C49 H49C 109.5
H49B C49 H49C 109.5
C46 C50 H50A 109.5
C46 C50 H50B 109.5
H50A C50 H50B 109.5
C46 C50 H50C 109.5
H50A C50 H50C 109.5
H50B C50 H50C 109.5
C48 C51 H51A 109.5
C48 C51 H51B 109.5
H51A C51 H51B 109.5
C48 C51 H51C 109.5
H51A C51 H51C 109.5
H51B C51 H51C 109.5
N52 Ga51 N51 144.0(2)
N52 Ga51 C58 119.6(2)
N51 Ga51 C58 83.4(2)
N51 Si51 C77 114.1(3)
N51 Si51 C76 109.1(3)
C77 Si51 C76 112.6(3)
N51 Si51 C78 108.4(3)
C77 Si51 C78 104.9(4)
C76 Si51 C78 107.3(4)
C52 N51 Si51 124.8(4)
C52 N51 Ga51 115.8(4)
Si51 N51 Ga51 114.1(3)
C79 N52 Ga51 133.9(4)
C53 C52 C57 116.7(6)
C53 C52 N51 119.7(6)
C57 C52 N51 123.5(6)
C54 C53 C52 122.6(6)
C54 C53 C58 117.6(6)
C52 C53 C58 119.7(6)
C55 C54 C53 120.4(6)
C55 C54 H54 119.8
C53 C54 H54 119.8
C54 C55 C56 118.3(6)
C54 C55 H55 120.9
C56 C55 H55 120.9
C55 C56 C57 122.5(6)
C55 C56 H56 118.7
C57 C56 H56 118.7
C56 C57 C52 119.3(6)
C56 C57 C67 116.2(6)
C52 C57 C67 123.9(6)
C59 C58 C63 120.4(6)
C59 C58 C53 121.7(6)
C63 C58 C53 116.5(6)
C59 C58 Ga51 88.5(4)
C63 C58 Ga51 95.1(4)
C53 C58 Ga51 97.9(4)
C58 C59 C60 118.6(6)
C58 C59 C64 121.4(6)
C60 C59 C64 120.0(6)
C61 C60 C59 121.3(6)
C61 C60 H60 119.3
C59 C60 H60 119.3
C60 C61 C62 120.3(6)
C60 C61 C65 120.1(7)
C62 C61 C65 119.6(6)
C63 C62 C61 120.8(6)
C63 C62 H62 119.6
C61 C62 H62 119.6
C62 C63 C58 118.5(6)
C62 C63 C66 120.3(6)
C58 C63 C66 121.2(6)
C59 C64 H64A 109.5
C59 C64 H64B 109.5
H64A C64 H64B 109.5
C59 C64 H64C 109.5
H64A C64 H64C 109.5
H64B C64 H64C 109.5
C61 C65 H65A 109.5
C61 C65 H65B 109.5
H65A C65 H65B 109.5
C61 C65 H65C 109.5
H65A C65 H65C 109.5
H65B C65 H65C 109.5
C63 C66 H66A 109.5
C63 C66 H66B 109.5
H66A C66 H66B 109.5
C63 C66 H66C 109.5
H66A C66 H66C 109.5
H66B C66 H66C 109.5
C72 C67 C68 118.6(6)
C72 C67 C57 118.9(6)
C68 C67 C57 121.8(6)
C69 C68 C67 119.7(6)
C69 C68 C73 117.0(6)
C67 C68 C73 123.2(6)
C68 C69 C70 121.6(7)
C68 C69 H69 119.2
C70 C69 H69 119.2
C71 C70 C69 117.4(6)
C71 C70 C74 121.9(7)
C69 C70 C74 120.6(6)
C70 C71 C72 122.9(6)
C70 C71 H71 118.5
C72 C71 H71 118.5
C71 C72 C67 119.3(6)
C71 C72 C75 119.0(6)
C67 C72 C75 121.7(6)
C68 C73 H73A 109.5
C68 C73 H73B 109.5
H73A C73 H73B 109.5
C68 C73 H73C 109.5
H73A C73 H73C 109.5
H73B C73 H73C 109.5
C70 C74 H74A 109.5
C70 C74 H74B 109.5
H74A C74 H74B 109.5
C70 C74 H74C 109.5
H74A C74 H74C 109.5
H74B C74 H74C 109.5
C72 C75 H75A 109.5
C72 C75 H75B 109.5
H75A C75 H75B 109.5
C72 C75 H75C 109.5
H75A C75 H75C 109.5
H75B C75 H75C 109.5
Si51 C76 H76A 109.5
Si51 C76 H76B 109.5
H76A C76 H76B 109.5
Si51 C76 H76C 109.5
H76A C76 H76C 109.5
H76B C76 H76C 109.5
Si51 C77 H77A 109.5
Si51 C77 H77B 109.5
H77A C77 H77B 109.5
Si51 C77 H77C 109.5
H77A C77 H77C 109.5
H77B C77 H77C 109.5
Si51 C78 H78A 109.5
Si51 C78 H78B 109.5
H78A C78 H78B 109.5
Si51 C78 H78C 109.5
H78A C78 H78C 109.5
H78B C78 H78C 109.5
N52 C79 C80 125.2(6)
N52 C79 C84 118.4(6)
C80 C79 C84 116.3(6)
C81 C80 C79 121.0(6)
C81 C80 C85 118.6(6)
C79 C80 C85 120.4(6)
C80 C81 C82 121.9(6)
C80 C81 H81 119.0
C82 C81 H81 119.0
C83 C82 C81 118.0(6)
C83 C82 H82 121.0
C81 C82 H82 121.0
C84 C83 C82 122.8(6)
C84 C83 H83 118.6
C82 C83 H83 118.6
C83 C84 C79 120.0(6)
C83 C84 C94 119.8(6)
C79 C84 C94 120.1(6)
C90 C85 C86 122.1(7)
C90 C85 C80 119.7(6)
C86 C85 C80 118.1(6)
C87 C86 C85 117.8(8)
C87 C86 C91 120.5(8)
C85 C86 C91 121.7(7)
C88 C87 C86 122.5(9)
C88 C87 H87 118.7
C86 C87 H87 118.7
C87 C88 C89 120.4(8)
C87 C88 C92 121.5(9)
C89 C88 C92 118.0(9)
C88 C89 C90 120.7(8)
C88 C89 H89 119.6
C90 C89 H89 119.6
C85 C90 C89 116.4(8)
C85 C90 C93 120.9(6)
C89 C90 C93 122.6(7)
C86 C91 H91A 109.5
C86 C91 H91B 109.5
H91A C91 H91B 109.5
C86 C91 H91C 109.5
H91A C91 H91C 109.5
H91B C91 H91C 109.5
C88 C92 H92A 109.5
C88 C92 H92B 109.5
H92A C92 H92B 109.5
C88 C92 H92C 109.5
H92A C92 H92C 109.5
H92B C92 H92C 109.5
C90 C93 H93A 109.5
C90 C93 H93B 109.5
H93A C93 H93B 109.5
C90 C93 H93C 109.5
H93A C93 H93C 109.5
H93B C93 H93C 109.5
C99 C94 C95 120.0(6)
C99 C94 C84 120.7(6)
C95 C94 C84 119.3(6)
C96 C95 C94 117.2(6)
C96 C95 C100 121.8(6)
C94 C95 C100 121.0(6)
C97 C96 C95 124.1(6)
C97 C96 H96 118.0
C95 C96 H96 118.0
C96 C97 C98 117.4(6)
C96 C97 C101 122.2(6)
C98 C97 C101 120.4(6)
C99 C98 C97 122.0(6)
C99 C98 H98 119.0
C97 C98 H98 119.0
C98 C99 C94 119.2(6)
C98 C99 C102 118.3(6)
C94 C99 C102 122.4(6)
C95 C100 H10A 109.5
C95 C100 H10B 109.5
H10A C100 H10B 109.5
C95 C100 H10C 109.5
H10A C100 H10C 109.5
H10B C100 H10C 109.5
C97 C101 H10D 109.5
C97 C101 H10E 109.5
H10D C101 H10E 109.5
C97 C101 H10F 109.5
H10D C101 H10F 109.5
H10E C101 H10F 109.5
C99 C102 H10G 109.5
C99 C102 H10H 109.5
H10G C102 H10H 109.5
C99 C102 H10I 109.5
H10G C102 H10I 109.5
H10H C102 H10I 109.5
C112 C111 C116 120.0
C112 C111 H111 120.0
C116 C111 H111 120.0
C111 C112 C113 120.0
C111 C112 H112 120.0
C113 C112 H112 120.0
C112 C113 C114 120.0
C112 C113 H113 120.0
C114 C113 H113 120.0
C115 C114 C113 120.0
C115 C114 H114 120.0
C113 C114 H114 120.0
C116 C115 C114 120.0
C116 C115 H115 120.0
C114 C115 H115 120.0
C115 C116 C111 120.0
C115 C116 C117 119.4(8)
C111 C116 C117 120.6(8)
C116 C117 H11A 109.5
C116 C117 H11B 109.5
H11A C117 H11B 109.5
C116 C117 H11C 109.5
H11A C117 H11C 109.5
H11B C117 H11C 109.5
C122 C121 C126 120.0
C122 C121 C127 125.8(16)
C126 C121 C127 113.6(16)
C123 C122 C121 120.0
C123 C122 H122 120.0
C121 C122 H122 120.0
C124 C123 C122 120.0
C124 C123 H123 120.0
C122 C123 H123 120.0
C123 C124 C125 120.0
C123 C124 H124 120.0
C125 C124 H124 120.0
C124 C125 C126 120.0
C124 C125 H125 120.0
C126 C125 H125 120.0
C125 C126 C121 120.0
C125 C126 H126 120.0
C121 C126 H126 120.0
C121 C127 H12A 109.5
C121 C127 H12B 109.5
H12A C127 H12B 109.5
C121 C127 H12C 109.5
H12A C127 H12C 109.5
H12B C127 H12C 109.5
C132 C131 C136 117.5(14)
C132 C131 H131 121.3
C136 C131 H131 121.3
C131 C132 C133 127.4(16)
C131 C132 H132 116.3
C133 C132 H132 116.3
C132 C133 C134 116.4(15)
C132 C133 H133 121.8
C134 C133 H133 121.8
C133 C134 C135 121.6(12)
C133 C134 H134 119.2
C135 C134 H134 119.2
C136 C135 C134 121.7(12)
C136 C135 H135 119.2
C134 C135 H135 119.2
C135 C136 C131 115.4(13)
C135 C136 C137 115.9(14)
C131 C136 C137 128.6(14)
C136 C137 H13D 109.5
C136 C137 H13E 109.5
H13D C137 H13E 109.5
C136 C137 H13F 109.5
H13D C137 H13F 109.5
H13E C137 H13F 109.5
C142 C141 C146 120.0
C142 C141 H141 120.0
C146 C141 H141 120.0
C141 C142 C143 120.0
C141 C142 H142 120.0
C143 C142 H142 120.0
C144 C143 C142 120.0
C144 C143 H143 120.0
C142 C143 H143 120.0
C143 C144 C145 120.0
C143 C144 C147 116.7(14)
C145 C144 C147 123.3(14)
C146 C145 C144 120.0
C146 C145 H145 120.0
C144 C145 H145 120.0
C145 C146 C141 120.0
C145 C146 H146 120.0
C141 C146 H146 120.0
C144 C147 H14D 109.5
C144 C147 H14E 109.5
H14D C147 H14E 109.5
C144 C147 H14F 109.5
H14D C147 H14F 109.5
H14E C147 H14F 109.5
C14B C14A C14F 120.0
C14B C14A C14G 120.4(11)
C14F C14A C14G 119.6(11)
C14A C14B C14C 120.0
C14A C14B H14G 120.0
C14C C14B H14G 120.0
C14D C14C C14B 120.0
C14D C14C H14H 120.0
C14B C14C H14H 120.0
C14E C14D C14C 120.0
C14E C14D H14I 120.0
C14C C14D H14I 120.0
C14D C14E C14F 120.0
C14D C14E H14J 120.0
C14F C14E H14J 120.0
C14E C14F C14A 120.0
C14E C14F H14K 120.0
C14A C14F H14K 120.0
C14A C14G H14L 109.5
C14A C14G H14M 109.5
H14L C14G H14M 109.5
C14A C14G H14N 109.5
H14L C14G H14N 109.5
H14M C14G H14N 109.5
C157 C151 C156 118.3(11)
C157 C151 C152 121.7(11)
C156 C151 C152 119.9(4)
C153 C152 C151 120.0(4)
C153 C152 H152 120.0
C151 C152 H152 120.0
C152 C153 C154 119.9(4)
C152 C153 H153 120.1
C154 C153 H153 120.1
C155 C154 C153 119.8(4)
C155 C154 H154 120.1
C153 C154 H154 120.1
C156 C155 C154 119.7(5)
C156 C155 H155 120.2
C154 C155 H155 120.2
C155 C156 C151 120.0(4)
C155 C156 H156 120.0
C151 C156 H156 120.0
C151 C157 H15D 109.5
C151 C157 H15E 109.5
H15D C157 H15E 109.5
C151 C157 H15F 109.5
H15D C157 H15F 109.5
H15E C157 H15F 109.5

loop_
_geom_bond_atom_site_label_1
_geom_bond_atom_site_label_2
_geom_bond_distance
Ga1 N2 1.723(10)
Ga1 N2A 1.87(5)
Ga1 N1 1.870(6)
Ga1 C7 2.337(7)
Si1 N1 1.768(6)
Si1 C27 1.860(8)
Si1 C26 1.868(8)
Si1 C25 1.877(8)
N1 C1 1.435(9)
C1 C2 1.413(9)
C1 C6 1.418(9)
C2 C3 1.378(10)
C2 C7 1.496(9)
C3 C4 1.389(10)
C3 H3 0.9500
C4 C5 1.396(10)
C4 H4 0.9500
C5 C6 1.385(9)
C5 H5 0.9500
C6 C16 1.505(9)
C7 C12 1.416(10)
C7 C8 1.456(10)
C8 C9 1.389(10)
C8 C13 1.498(10)
C9 C10 1.392(11)
C9 H9 0.9500
C10 C11 1.379(11)
C10 C14 1.511(10)
C11 C12 1.381(10)
C11 H11 0.9500
C12 C15 1.500(10)
C13 H13A 0.9800
C13 H13B 0.9800
C13 H13C 0.9800
C14 H14A 0.9800
C14 H14B 0.9800
C14 H14C 0.9800
C15 H15A 0.9800
C15 H15B 0.9800
C15 H15C 0.9800
C16 C17 1.401(10)
C16 C21 1.419(9)
C17 C18 1.403(9)
C17 C22 1.509(10)
C18 C19 1.382(10)
C18 H18 0.9500
C19 C20 1.391(10)
C19 C23 1.517(10)
C20 C21 1.391(9)
C20 H20 0.9500
C21 C24 1.500(9)
C22 H22A 0.9800
C22 H22B 0.9800
C22 H22C 0.9800
C23 H23A 0.9800
C23 H23B 0.9800
C23 H23C 0.9800
C24 H24A 0.9800
C24 H24B 0.9800
C24 H24C 0.9800
C25 H25A 0.9800
C25 H25B 0.9800
C25 H25C 0.9800
C26 H26A 0.9800
C26 H26B 0.9800
C26 H26C 0.9800
C27 H27A 0.9800
C27 H27B 0.9800
C27 H27C 0.9800
N2 C28 1.410(8)
C28 C29 1.3900
C28 C33 1.3900
C29 C30 1.3900
C29 C34 1.496(9)
C30 C31 1.3900
C30 H30 0.9500
C31 C32 1.3900
C31 H31 0.9500
C32 C33 1.3900
C32 H32 0.9500
C33 C43 1.531(9)
C34 C39 1.399(10)
C34 C35 1.411(11)
C35 C36 1.377(10)
C35 C40 1.492(13)
C36 C37 1.407(10)
C36 H36 0.9500
C37 C38 1.390(11)
C37 C41 1.516(11)
C38 C39 1.384(10)
C38 H38 0.9500
C39 C42 1.514(12)
C40 H40A 0.9800
C40 H40B 0.9800
C40 H40C 0.9800
C41 H41A 0.9800
C41 H41B 0.9800
C41 H41C 0.9800
C42 H42A 0.9800
C42 H42B 0.9800
C42 H42C 0.9800
N2A C28A 1.412(17)
C28A C29A 1.3900
C28A C33A 1.3900
C29A C30A 1.3900
C29A C34A 1.488(15)
C30A C31A 1.3900
C30A H30A 0.9500
C31A C32A 1.3900
C31A H31A 0.9500
C32A C33A 1.3900
C32A H32A 0.9500
C33A C43 1.48(3)
C34A C35A 1.3900
C34A C39A 1.3900
C35A C36A 1.3900
C35A C40A 1.49(2)
C36A C37A 1.3900
C36A H36A 0.9500
C37A C38A 1.3900
C37A C41A 1.518(19)
C38A C39A 1.3900
C38A H38A 0.9500
C39A C42A 1.511(19)
C40A H40D 0.9800
C40A H40E 0.9800
C40A H40F 0.9800
C41A H41D 0.9800
C41A H41E 0.9800
C41A H41F 0.9800
C42A H42D 0.9800
C42A H42E 0.9800
C42A H42F 0.9800
C43 C48 1.392(10)
C43 C44 1.392(9)
C44 C45 1.388(11)
C44 C49 1.520(11)
C45 C46 1.394(12)
C45 H45 0.9500
C46 C47 1.396(11)
C46 C50 1.512(11)
C47 C48 1.390(10)
C47 H47 0.9500
C48 C51 1.516(10)
C49 H49A 0.9800
C49 H49B 0.9800
C49 H49C 0.9800
C50 H50A 0.9800
C50 H50B 0.9800
C50 H50C 0.9800
C51 H51A 0.9800
C51 H51B 0.9800
C51 H51C 0.9800
Ga51 N52 1.743(5)
Ga51 N51 1.862(5)
Ga51 C58 2.395(6)
Si51 N51 1.786(6)
Si51 C77 1.855(7)
Si51 C76 1.860(7)
Si51 C78 1.874(8)
N51 C52 1.420(8)
N52 C79 1.348(8)
C52 C53 1.400(9)
C52 C57 1.413(9)
C53 C54 1.379(9)
C53 C58 1.511(9)
C54 C55 1.375(10)
C54 H54 0.9500
C55 C56 1.380(10)
C55 H55 0.9500
C56 C57 1.395(9)
C56 H56 0.9500
C57 C67 1.509(9)
C58 C59 1.402(9)
C58 C63 1.435(9)
C59 C60 1.411(9)
C59 C64 1.511(9)
C60 C61 1.372(10)
C60 H60 0.9500
C61 C62 1.398(10)
C61 C65 1.513(9)
C62 C63 1.395(9)
C62 H62 0.9500
C63 C66 1.507(10)
C64 H64A 0.9800
C64 H64B 0.9800
C64 H64C 0.9800
C65 H65A 0.9800
C65 H65B 0.9800
C65 H65C 0.9800
C66 H66A 0.9800
C66 H66B 0.9800
C66 H66C 0.9800
C67 C72 1.403(9)
C67 C68 1.419(9)
C68 C69 1.392(10)
C68 C73 1.498(10)
C69 C70 1.395(10)
C69 H69 0.9500
C70 C71 1.387(10)
C70 C74 1.514(10)
C71 C72 1.389(10)
C71 H71 0.9500
C72 C75 1.507(9)
C73 H73A 0.9800
C73 H73B 0.9800
C73 H73C 0.9800
C74 H74A 0.9800
C74 H74B 0.9800
C74 H74C 0.9800
C75 H75A 0.9800
C75 H75B 0.9800
C75 H75C 0.9800
C76 H76A 0.9800
C76 H76B 0.9800
C76 H76C 0.9800
C77 H77A 0.9800
C77 H77B 0.9800
C77 H77C 0.9800
C78 H78A 0.9800
C78 H78B 0.9800
C78 H78C 0.9800
C79 C80 1.422(9)
C79 C84 1.450(9)
C80 C81 1.388(10)
C80 C85 1.489(9)
C81 C82 1.391(10)
C81 H81 0.9500
C82 C83 1.381(10)
C82 H82 0.9500
C83 C84 1.379(9)
C83 H83 0.9500
C84 C94 1.498(9)
C85 C90 1.398(10)
C85 C86 1.406(10)
C86 C87 1.397(12)
C86 C91 1.513(12)
C87 C88 1.345(13)
C87 H87 0.9500
C88 C89 1.379(14)
C88 C92 1.533(12)
C89 C90 1.450(12)
C89 H89 0.9500
C90 C93 1.508(12)
C91 H91A 0.9800
C91 H91B 0.9800
C91 H91C 0.9800
C92 H92A 0.9800
C92 H92B 0.9800
C92 H92C 0.9800
C93 H93A 0.9800
C93 H93B 0.9800
C93 H93C 0.9800
C94 C99 1.401(9)
C94 C95 1.433(9)
C95 C96 1.397(10)
C95 C100 1.489(9)
C96 C97 1.364(10)
C96 H96 0.9500
C97 C98 1.408(10)
C97 C101 1.501(10)
C98 C99 1.391(10)
C98 H98 0.9500
C99 C102 1.506(10)
C100 H10A 0.9800
C100 H10B 0.9800
C100 H10C 0.9800
C101 H10D 0.9800
C101 H10E 0.9800
C101 H10F 0.9800
C102 H10G 0.9800
C102 H10H 0.9800
C102 H10I 0.9800
C111 C112 1.3900
C111 C116 1.3900
C111 H111 0.9500
C112 C113 1.3900
C112 H112 0.9500
C113 C114 1.3900
C113 H113 0.9500
C114 C115 1.3900
C114 H114 0.9500
C115 C116 1.3900
C115 H115 0.9500
C116 C117 1.555(17)
C117 H11A 0.9800
C117 H11B 0.9800
C117 H11C 0.9800
C121 C122 1.3900
C121 C126 1.3900
C121 C127 1.52(4)
C122 C123 1.3900
C122 H122 0.9500
C123 C124 1.3900
C123 H123 0.9500
C124 C125 1.3900
C124 H124 0.9500
C125 C126 1.3900
C125 H125 0.9500
C126 H126 0.9500
C127 H12A 0.9800
C127 H12B 0.9800
C127 H12C 0.9800
C131 C132 1.264(18)
C131 C136 1.508(19)
C131 H131 0.9500
C132 C133 1.300(18)
C132 H132 0.9500
C133 C134 1.361(17)
C133 H133 0.9500
C134 C135 1.364(15)
C134 H134 0.9500
C135 C136 1.310(16)
C135 H135 0.9500
C136 C137 1.56(3)
C137 H13D 0.9800
C137 H13E 0.9800
C137 H13F 0.9800
C141 C142 1.3900
C141 C146 1.3900
C141 H141 0.9500
C142 C143 1.3900
C142 H142 0.9500
C143 C144 1.3900
C143 H143 0.9500
C144 C145 1.3900
C144 C147 1.52(3)
C145 C146 1.3900
C145 H145 0.9500
C146 H146 0.9500
C147 H14D 0.9800
C147 H14E 0.9800
C147 H14F 0.9800
C14A C14B 1.3900
C14A C14F 1.3900
C14A C14G 1.471(13)
C14B C14C 1.3900
C14B H14G 0.9500
C14C C14D 1.3900
C14C H14H 0.9500
C14D C14E 1.3900
C14D H14I 0.9500
C14E C14F 1.3900
C14E H14J 0.9500
C14F H14K 0.9500
C14G H14L 0.9800
C14G H14M 0.9800
C14G H14N 0.9800
C151 C157 1.428(11)
C151 C156 1.447(12)
C151 C152 1.451(12)
C152 C153 1.450(12)
C152 H152 0.9500
C153 C154 1.455(12)
C153 H153 0.9500
C154 C155 1.452(12)
C154 H154 0.9500
C155 C156 1.447(12)
C155 H155 0.9500
C156 H156 0.9500
C157 H15D 0.9800
C157 H15E 0.9800
C157 H15F 0.9800
